data_7012820
loop_
_publ_author_name
'Weinert, Charles S.'
'Fanwick, Phillip E.'
'Rothwell, Ian P.'

_publ_section_title
;
 Synthesis and structures of the group 1 metal/germanium cage complexes
 [M(&#x00B5;-OC6H3Ph2-2,6)3Ge] (M = Li, Na, K, Rb, Cs); periodic trends
 and alkali metal dependent arene bonding
;
_journal_issue 9
_journal_name_full 'Dalton Transactions'
_journal_page_first 1795
_journal_paper_doi 10.1039/b301623d
_journal_year 2003
_chemical_formula_moiety 'C54 H39 Ge1 Li1 O3,C6 H6'
_chemical_formula_sum 'C60 H45 Ge Li O3'
_chemical_formula_weight 893.56
_chemical_name_systematic ' ?'
_space_group_IT_number 146
_symmetry_cell_setting hexagonal
_symmetry_space_group_name_Hall 'R 3'
_symmetry_space_group_name_H-M 'R 3 :H'
_atom_type_scat_source 'International Tables for Crystallography (Vol C)'
_cell_angle_alpha 90.00
_cell_angle_beta 90.00
_cell_angle_gamma 120.00
_cell_formula_units_Z 3
_cell_length_a 15.7846(6)
_cell_length_b 15.7846(6)
_cell_length_c 15.839(2)
_cell_measurement_reflns_used 5130
_cell_measurement_temperature 150
_cell_measurement_theta_max 27
_cell_measurement_theta_min 2
_cell_volume 3417.6(5)
_computing_cell_refinement DENZO/SCALEPACK_(Otwinowski,_1996)
_computing_data_collection Collect_(Nonius,_1998)
_computing_data_reduction DENZO/SCALEPACK_(Otwinowski,_1996)
_computing_molecular_graphics
;
ORTEP (Johnson, 1976)
PLUTON (Spek, 1991)
;
_computing_publication_material CIF_VAX_MolEN_(Fair,_1990)
_computing_structure_refinement SHELX97_(Sheldrick,_1997)
_computing_structure_solution Direct_methods_(SIR97,_Altomare_et_al.,_1997)
_diffrn_ambient_temperature 150
_diffrn_measured_fraction_theta_full 0.9536
_diffrn_measured_fraction_theta_max 0.8447
_diffrn_measurement_device_type Nonius_KappaCCD
_diffrn_radiation_type MO-K\a
_diffrn_radiation_wavelength 0.71073
_diffrn_reflns_av_R_equivalents 0.034
_diffrn_reflns_limit_h_max 20
_diffrn_reflns_limit_h_min -20
_diffrn_reflns_limit_k_max 17
_diffrn_reflns_limit_k_min -17
_diffrn_reflns_limit_l_max 20
_diffrn_reflns_limit_l_min -17
_diffrn_reflns_number 5130
_diffrn_reflns_theta_full 21.7
_diffrn_reflns_theta_max 27.89
_diffrn_reflns_theta_min 2.58
_exptl_absorpt_coefficient_mu 0.707
_exptl_absorpt_correction_T_max 0.8234
_exptl_absorpt_correction_T_min 0.7140
_exptl_absorpt_correction_type refined_empirical_(Otwinowski_&_Minor,_1996
_exptl_crystal_colour colorless
_exptl_crystal_density_diffrn 1.30
_exptl_crystal_description chunk
_exptl_crystal_F_000 1392
_exptl_crystal_size_max 0.35
_exptl_crystal_size_mid 0.33
_exptl_crystal_size_min 0.28
_refine_diff_density_max 0.37
_refine_diff_density_min -0.34
_refine_ls_abs_structure_details 'Flack H. D. (1983), Acta Cryst. A39, 876-881'
_refine_ls_abs_structure_Flack 0.282(8)
_refine_ls_extinction_coef 0.14E-02
_refine_ls_extinction_method SHELXL97_(Sheldrick_1997)
_refine_ls_goodness_of_fit_ref 1.041
_refine_ls_hydrogen_treatment H_atoms_riding
_refine_ls_matrix_type full
_refine_ls_number_parameters 198
_refine_ls_number_reflns 3021
_refine_ls_number_restraints 0
_refine_ls_R_factor_gt 0.031
_refine_ls_shift/su_max 0.000
_refine_ls_structure_factor_coef Fsqd
_refine_ls_weighting_details '1/[\s^2^(Fo^2^)+(0.0109P)^2^+0.7616P] where P=(Fo^2^+2Fc^2^)/3  '
_refine_ls_weighting_scheme calc
_refine_ls_wR_factor_ref 0.061
_reflns_number_gt 2952
_reflns_number_total 3028
_reflns_threshold_expression >2.0\s(I)
_cod_data_source_file b301623d.txt
_cod_data_source_block SW2255
_cod_depositor_comments
;
The following automatic conversions were performed:
'_refine_ls_weighting_scheme' value 'calc ' changed to 'calc' according to
'/home/saulius/struct/CIF-dictionaries/cif_core.dic' dictionary named
'cif_core.dic' version 2.4.1 from 2010-06-29.

'_geom_angle_publ_flag'
value 'YES' changed to 'yes' according to
'/home/saulius/struct/CIF-dictionaries/cif_core.dic' dictionary named
'cif_core.dic' version 2.4.1 from 2010-06-29 (62
times).

'_geom_bond_publ_flag' value 'YES' changed to 'yes' according to
'/home/saulius/struct/CIF-dictionaries/cif_core.dic' dictionary named
'cif_core.dic' version 2.4.1 from 2010-06-29 (34 times).

Automatic conversion script
Id: cif_fix_enum 1527 2010-12-29 10:47:43Z saulius 
;
_cod_original_cell_volume 3417.7(7)
_cod_original_sg_symbol_H-M 'R 3'
_cod_original_formula_sum 'C60 H45 Ge1 Li1 O3'
_cod_database_code 7012820
_reflns_friedl_coverage 0.8045

loop_
_symmetry_equiv_pos_as_xyz
'x, y, z'
'-y, x-y, z'
'-x+y, -x, z'
'x+2/3, y+1/3, z+1/3'
'-y+2/3, x-y+1/3, z+1/3'
'-x+y+2/3, -x+1/3, z+1/3'
'x+1/3, y+2/3, z+2/3'
'-y+1/3, x-y+2/3, z+2/3'
'-x+y+1/3, -x+2/3, z+2/3'

loop_
_atom_site_label
_atom_site_type_symbol
_atom_site_fract_x
_atom_site_fract_y
_atom_site_fract_z
_atom_site_U_iso_or_equiv
_atom_site_adp_type
_atom_site_occupancy
_atom_site_symmetry_multiplicity
_atom_site_calc_flag
_atom_site_refinement_flags
_atom_site_disorder_assembly
_atom_site_disorder_group
Ge Ge 1.0000 1.0000 0.283581(17) 0.01880(11) Uani 1 3 d S . .
O(1) O 0.93722(9) 1.04511(10) 0.36438(8) 0.0173(3) Uani 1 1 d . . .
C(1) C 0.85095(14) 1.04011(13) 0.34430(13) 0.0169(4) Uani 1 1 d . . .
C(2) C 0.84417(14) 1.08960(14) 0.27310(13) 0.0174(4) Uani 1 1 d . . .
C(3) C 0.75347(15) 1.07978(15) 0.25343(13) 0.0219(4) Uani 1 1 d . . .
C(4) C 0.67131(15) 1.02373(15) 0.30235(14) 0.0234(4) Uani 1 1 d . . .
C(5) C 0.67926(15) 0.97551(15) 0.37220(14) 0.0228(4) Uani 1 1 d . . .
C(6) C 0.76802(14) 0.98316(14) 0.39508(13) 0.0189(4) Uani 1 1 d . . .
C(21) C 0.92995(14) 1.14879(14) 0.21822(13) 0.0195(4) Uani 1 1 d . . .
C(22) C 1.02177(15) 1.21378(15) 0.25222(15) 0.0228(5) Uani 1 1 d . . .
C(23) C 1.10229(17) 1.26565(16) 0.19969(16) 0.0311(5) Uani 1 1 d . . .
C(24) C 1.09254(19) 1.25402(19) 0.11350(17) 0.0409(6) Uani 1 1 d . . .
C(25) C 1.0018(2) 1.1911(2) 0.07881(17) 0.0472(7) Uani 1 1 d . . .
C(26) C 0.92155(19) 1.1390(2) 0.13046(16) 0.0323(6) Uani 1 1 d . . .
C(61) C 0.77430(16) 0.93216(17) 0.47126(15) 0.0223(5) Uani 1 1 d . . .
C(62) C 0.84294(16) 0.98318(17) 0.53486(14) 0.0254(5) Uani 1 1 d . . .
C(63) C 0.84392(18) 0.93562(19) 0.60867(15) 0.0340(6) Uani 1 1 d . . .
C(64) C 0.77774(19) 0.8369(2) 0.61907(17) 0.0419(7) Uani 1 1 d . . .
C(65) C 0.71074(19) 0.78576(18) 0.55667(17) 0.0382(6) Uani 1 1 d . . .
C(66) C 0.70890(16) 0.83312(16) 0.48320(16) 0.0294(5) Uani 1 1 d . . .
C(91) C 0.9034(2) 0.9279(2) 0.84663(19) 0.0490(8) Uani 1 1 d . . .
C(92) C 0.9284(2) 1.0256(2) 0.8469(2) 0.0497(7) Uani 1 1 d . . .
Li Li 1.0000 1.0000 0.4492(4) 0.0323(15) Uani 1 3 d S . .
H(3) H 0.7480 1.1124 0.2052 0.026 Uiso 1 1 calc R . .
H(4) H 0.6104 1.0185 0.2882 0.028 Uiso 1 1 calc R . .
H(5) H 0.6228 0.9362 0.4054 0.027 Uiso 1 1 calc R . .
H(22) H 1.0292 1.2226 0.3116 0.027 Uiso 1 1 calc R . .
H(23) H 1.1644 1.3094 0.2235 0.037 Uiso 1 1 calc R . .
H(24) H 1.1478 1.2890 0.0779 0.049 Uiso 1 1 calc R . .
H(25) H 0.9947 1.1837 0.0193 0.057 Uiso 1 1 calc R . .
H(26) H 0.8597 1.0958 0.1060 0.039 Uiso 1 1 calc R . .
H(62) H 0.8891 1.0507 0.5276 0.031 Uiso 1 1 calc R . .
H(63) H 0.8900 0.9709 0.6519 0.041 Uiso 1 1 calc R . .
H(64) H 0.7786 0.8044 0.6693 0.050 Uiso 1 1 calc R . .
H(65) H 0.6656 0.7180 0.5638 0.046 Uiso 1 1 calc R . .
H(66) H 0.6622 0.7972 0.4406 0.035 Uiso 1 1 calc R . .
H(91) H 0.8365 0.8782 0.8462 0.059 Uiso 1 1 calc R . .
H(92) H 0.8788 1.0429 0.8474 0.060 Uiso 1 1 calc R . .

loop_
_atom_site_aniso_label
_atom_site_aniso_U_11
_atom_site_aniso_U_22
_atom_site_aniso_U_33
_atom_site_aniso_U_12
_atom_site_aniso_U_13
_atom_site_aniso_U_23
Ge 0.01878(13) 0.01878(13) 0.01884(19) 0.00939(7) 0.0000 0.0000
O(1) 0.0159(7) 0.0203(7) 0.0187(7) 0.0112(6) 0.0019(6) 0.0021(6)
C(1) 0.0162(10) 0.0155(9) 0.0191(10) 0.0080(8) 0.0016(8) -0.0022(8)
C(2) 0.0175(10) 0.0155(9) 0.0182(9) 0.0075(8) -0.0010(8) -0.0017(8)
C(3) 0.0233(11) 0.0244(11) 0.0214(11) 0.0144(9) -0.0047(9) -0.0029(9)
C(4) 0.0168(10) 0.0270(11) 0.0286(12) 0.0125(9) -0.0038(9) -0.0065(9)
C(5) 0.0153(9) 0.0230(11) 0.0267(11) 0.0069(8) 0.0029(9) -0.0047(9)
C(6) 0.0180(10) 0.0173(10) 0.0213(10) 0.0087(8) 0.0014(8) -0.0034(8)
C(21) 0.0212(10) 0.0186(10) 0.0224(10) 0.0126(8) 0.0006(8) 0.0035(8)
C(22) 0.0236(11) 0.0166(10) 0.0268(11) 0.0088(9) 0.0008(9) 0.0041(9)
C(23) 0.0228(11) 0.0248(11) 0.0436(15) 0.0102(9) 0.0016(10) 0.0107(10)
C(24) 0.0316(13) 0.0480(16) 0.0400(15) 0.0175(12) 0.0139(12) 0.0208(13)
C(25) 0.0445(17) 0.068(2) 0.0241(14) 0.0240(15) 0.0062(12) 0.0135(14)
C(26) 0.0272(12) 0.0456(15) 0.0216(13) 0.0163(11) 0.0005(10) 0.0061(11)
C(61) 0.0227(11) 0.0251(12) 0.0236(12) 0.0153(10) 0.0097(10) 0.0032(10)
C(62) 0.0248(11) 0.0310(12) 0.0243(12) 0.0168(10) 0.0066(9) 0.0042(10)
C(63) 0.0341(13) 0.0507(15) 0.0278(13) 0.0291(12) 0.0070(10) 0.0100(11)
C(64) 0.0458(15) 0.0573(17) 0.0410(16) 0.0396(14) 0.0185(13) 0.0273(13)
C(65) 0.0417(14) 0.0304(13) 0.0499(17) 0.0237(12) 0.0225(13) 0.0176(12)
C(66) 0.0293(12) 0.0247(11) 0.0359(13) 0.0147(10) 0.0120(10) 0.0017(10)
C(91) 0.0336(14) 0.0397(15) 0.068(2) 0.0139(12) -0.0055(13) 0.0016(14)
C(92) 0.0406(15) 0.0443(16) 0.071(2) 0.0260(13) 0.0028(15) 0.0043(14)
Li 0.032(2) 0.032(2) 0.032(4) 0.0161(11) 0.0000 0.0000

loop_
_geom_angle_atom_site_label_1
_geom_angle_atom_site_label_2
_geom_angle_atom_site_label_3
_geom_angle
_geom_angle_publ_flag
O(1) Ge O(1) 81.89(6) yes
O(1) Ge O(1) 81.89(6) yes
O(1) Ge O(1) 81.89(6) yes
O(1) Ge Li 49.17(4) yes
O(1) Ge Li 49.17(4) yes
O(1) Ge Li 49.18(4) yes
O(1) Li O(1) 79.8(2) yes
O(1) Li O(1) 79.8(2) yes
O(1) Li O(1) 79.8(2) yes
O(1) Li Ge 47.78(15) yes
O(1) Li Ge 47.78(15) yes
O(1) Li Ge 47.78(15) yes
O(1) Li C(62) 153.14(13) yes
O(1) Li C(62) 77.31(6) yes
O(1) Li C(62) 109.44(7) yes
Ge Li C(62) 119.91(14) yes
O(1) Li C(62) 109.44(7) yes
O(1) Li C(62) 153.14(13) yes
O(1) Li C(62) 77.30(6) yes
Ge Li C(62) 119.91(14) yes
C(62) Li C(62) 97.30(18) yes
O(1) Li C(62) 77.30(6) yes
O(1) Li C(62) 109.44(7) yes
O(1) Li C(62) 153.14(13) yes
Ge Li C(62) 119.91(14) yes
C(62) Li C(62) 97.29(18) yes
C(62) Li C(62) 97.30(18) yes
C(1) O(1) Ge 119.98(12) yes
C(1) O(1) Li 142.69(16) yes
Ge O(1) Li 83.04(16) yes
O(1) C(1) C(2) 120.45(17) yes
O(1) C(1) C(6) 119.07(18) yes
C(2) C(1) C(6) 120.47(18) yes
C(3) C(2) C(1) 118.43(18) yes
C(3) C(2) C(21) 120.12(18) yes
C(1) C(2) C(21) 121.42(17) yes
C(4) C(3) C(2) 121.78(19) yes
C(5) C(4) C(3) 119.03(19) yes
C(4) C(5) C(6) 121.63(19) yes
C(5) C(6) C(1) 118.64(19) yes
C(5) C(6) C(61) 120.18(18) yes
C(1) C(6) C(61) 121.18(18) yes
C(26) C(21) C(22) 118.1(2) yes
C(26) C(21) C(2) 120.5(2) yes
C(22) C(21) C(2) 121.43(19) yes
C(23) C(22) C(21) 120.5(2) yes
C(24) C(23) C(22) 120.4(2) yes
C(23) C(24) C(25) 119.7(2) yes
C(26) C(25) C(24) 120.2(2) yes
C(25) C(26) C(21) 121.0(2) yes
C(66) C(61) C(62) 118.3(2) yes
C(66) C(61) C(6) 120.6(2) yes
C(62) C(61) C(6) 121.1(2) yes
C(63) C(62) C(61) 120.5(2) yes
C(63) C(62) Li 102.46(18) yes
C(61) C(62) Li 95.89(18) yes
C(64) C(63) C(62) 120.0(2) yes
C(65) C(64) C(63) 120.0(2) yes
C(64) C(65) C(66) 120.2(2) yes
C(61) C(66) C(65) 121.0(2) yes
C(92) C(91) C(92) 120.3(3) yes
C(91) C(92) C(91) 119.7(3) yes

loop_
_geom_bond_atom_site_label_1
_geom_bond_atom_site_label_2
_geom_bond_distance
_geom_bond_publ_flag
Ge O(1) 1.9576(13) yes
Ge O(1) 1.9576(13) yes
Ge O(1) 1.9577(13) yes
Ge Li 2.624(7) yes
Li O(1) 2.000(5) yes
Li O(1) 2.000(5) yes
Li O(1) 2.000(5) yes
Li C(62) 2.720(4) yes
Li C(62) 2.720(4) yes
Li C(62) 2.720(4) yes
O(1) C(1) 1.362(2) yes
C(1) C(2) 1.406(3) yes
C(1) C(6) 1.411(3) yes
C(2) C(3) 1.396(3) yes
C(2) C(21) 1.482(3) yes
C(3) C(4) 1.385(3) yes
C(4) C(5) 1.384(3) yes
C(5) C(6) 1.393(3) yes
C(6) C(61) 1.481(3) yes
C(21) C(26) 1.398(3) yes
C(21) C(22) 1.399(3) yes
C(22) C(23) 1.392(3) yes
C(23) C(24) 1.376(4) yes
C(24) C(25) 1.385(4) yes
C(25) C(26) 1.381(4) yes
C(61) C(66) 1.390(3) yes
C(61) C(62) 1.402(3) yes
C(62) C(63) 1.394(3) yes
C(63) C(64) 1.386(4) yes
C(64) C(65) 1.376(4) yes
C(65) C(66) 1.391(3) yes
C(91) C(92) 1.361(4) yes
C(91) C(92) 1.388(4) yes
C(92) C(91) 1.361(4) yes
